data_2210442
loop_
_publ_author_name
'Rahahlia, N.'
'Benmerad, B.'
'Guehria-Laidoudi, A.'
'Dahaoui, S.'
'Lecomte, C.'

_publ_section_title
;
 Poly[[tetraaqua-\m~4~-glutarato-cerium(III)] chloride dihydrate]
;
_journal_coeditor_code XU2099
_journal_issue 9
_journal_name_full 'Acta Crystallographica Section E'
_journal_page_first m2145
_journal_page_last m2147
_journal_paper_doi 10.1107/S1600536806030741
_journal_volume 62
_journal_year 2006
_chemical_formula_iupac '[Ce (C5 H6 O4) (H2 O)4] Cl , 2H2 O'
_chemical_formula_moiety 'C5 H14 Ce O8 + , Cl - , 2H2 O'
_chemical_formula_sum 'C5 H18 Ce Cl O10'
_chemical_formula_weight 413.76
_chemical_name_common
;
Polymeric tetraaquacerium(III)-\m~4~-glutarato chloride dihydrate
;
_chemical_name_systematic
;
Poly[[tetraaqua-\m~4~-glutarato-cerium(III)] chloride dihydrate]
;
_space_group_IT_number 2
_symmetry_cell_setting triclinic
_symmetry_space_group_name_Hall '-P 1'
_symmetry_space_group_name_H-M 'P -1'
_atom_sites_solution_hydrogens geom
_atom_sites_solution_primary direct
_atom_sites_solution_secondary difmap
_cell_angle_alpha 110.500(5)
_cell_angle_beta 95.531(5)
_cell_angle_gamma 103.439(5)
_cell_formula_units_Z 2
_cell_length_a 7.932(5)
_cell_length_b 8.803(5)
_cell_length_c 10.509(5)
_cell_measurement_reflns_used 21564
_cell_measurement_temperature 100(2)
_cell_measurement_theta_max 30.0
_cell_measurement_theta_min 3.5
_cell_volume 655.7(6)
_computing_cell_refinement DENZO
_computing_data_collection 'DENZO (Otwinowski & Minor, 1997)'
_computing_data_reduction DENZO
_computing_molecular_graphics 'ORTEP-3 (Farrugia, 1997)'
_computing_publication_material 'WinGX (Farrugia, 1999)'
_computing_structure_refinement 'SHELXL97 (Sheldrick, 1997)'
_computing_structure_solution 'SHELXS97 (Sheldrick, 1997)'
_diffrn_ambient_temperature 100(2)
_diffrn_measured_fraction_theta_full 1.0
_diffrn_measured_fraction_theta_max 1.00
_diffrn_measurement_device_type 'Nonius KappaCCD area-detector'
_diffrn_measurement_method \w
_diffrn_radiation_monochromator graphite
_diffrn_radiation_source 'fine-focus sealed tube'
_diffrn_radiation_type MoK\a
_diffrn_radiation_wavelength 0.71073
_diffrn_reflns_av_R_equivalents 0.031
_diffrn_reflns_av_sigmaI/netI 0.022
_diffrn_reflns_limit_h_max 11
_diffrn_reflns_limit_h_min -11
_diffrn_reflns_limit_k_max 12
_diffrn_reflns_limit_k_min -12
_diffrn_reflns_limit_l_max 11
_diffrn_reflns_limit_l_min -14
_diffrn_reflns_number 21564
_diffrn_reflns_theta_full 30.0
_diffrn_reflns_theta_max 30.0
_diffrn_reflns_theta_min 3.5
_diffrn_standards_interval_count 0
_diffrn_standards_interval_time 0
_diffrn_standards_number 0
_exptl_absorpt_coefficient_mu 3.713
_exptl_absorpt_correction_T_max 0.476
_exptl_absorpt_correction_T_min 0.254
_exptl_absorpt_correction_type empirical
_exptl_absorpt_process_details '(DIFABS; Walker & Stuart, 1983)'
_exptl_crystal_colour colourless
_exptl_crystal_density_diffrn 2.096
_exptl_crystal_density_method 'not measured'
_exptl_crystal_description prism
_exptl_crystal_F_000 406
_exptl_crystal_size_max 0.60
_exptl_crystal_size_mid 0.30
_exptl_crystal_size_min 0.20
_refine_diff_density_max 1.83
_refine_diff_density_min -0.99
_refine_ls_extinction_method none
_refine_ls_goodness_of_fit_ref 1.049
_refine_ls_hydrogen_treatment constr
_refine_ls_matrix_type full
_refine_ls_number_parameters 154
_refine_ls_number_reflns 3827
_refine_ls_number_restraints 0
_refine_ls_restrained_S_all 1.049
_refine_ls_R_factor_all 0.020
_refine_ls_R_factor_gt 0.017
_refine_ls_shift/su_max 0.001
_refine_ls_shift/su_mean 0.000
_refine_ls_structure_factor_coef Fsqd
_refine_ls_weighting_details 'calc w = 1/[\s^2^(Fo^2^)+(0.0151P)^2^+0.3197P] where P=(Fo^2^+2Fc^2^)/3'
_refine_ls_weighting_scheme calc
_refine_ls_wR_factor_gt 0.033
_refine_ls_wR_factor_ref 0.034
_reflns_number_gt 3561
_reflns_number_total 3827
_reflns_threshold_expression I>2\s(I)
_cod_data_source_file xu2099.cif
_cod_data_source_block I
_cod_database_code 2210442
_cod_database_fobs_code 2210442

loop_
_symmetry_equiv_pos_as_xyz
'x, y, z'
'-x, -y, -z'

loop_
_atom_site_type_symbol
_atom_site_label
_atom_site_fract_x
_atom_site_fract_y
_atom_site_fract_z
_atom_site_U_iso_or_equiv
_atom_site_adp_type
_atom_site_calc_flag
_atom_site_refinement_flags
_atom_site_occupancy
O O1 0.68431(16) 0.59638(15) 0.50985(12) 0.0098(2) Uani d . 1
O O2 0.37375(17) 0.68194(15) 0.40535(12) 0.0109(2) Uani d . 1
O O3 0.17130(16) 0.22319(16) 0.28234(12) 0.0116(2) Uani d . 1
O O4 0.56069(16) 0.21155(15) 0.36169(12) 0.0099(2) Uani d . 1
O O1W 0.76092(17) 0.39701(16) 0.20186(14) 0.0150(3) Uani d . 1
H H11 0.7891 0.3149 0.1684 0.022 Uiso d R 1
H H12 0.8291 0.4676 0.1901 0.022 Uiso d R 1
O O2W 0.61657(17) 0.66570(16) 0.21681(14) 0.0142(3) Uani d . 1
H H21 0.5405 0.6784 0.1630 0.021 Uiso d R 1
H H22 0.7056 0.6945 0.2041 0.021 Uiso d R 1
O O3W 0.23648(18) 0.46833(16) 0.13784(13) 0.0158(3) Uani d . 1
H H31 0.1828 0.4173 0.0593 0.024 Uiso d R 1
H H32 0.1990 0.5492 0.1675 0.024 Uiso d R 1
O O4W 0.39806(17) 0.18317(16) 0.05783(12) 0.0130(3) Uani d . 1
H H41 0.4589 0.1753 0.0051 0.020 Uiso d R 1
H H42 0.3078 0.0931 0.0210 0.020 Uiso d R 1
O O5W 0.56947(17) 0.12130(15) 0.83394(13) 0.0119(2) Uani d . 1
H H51 0.6690 0.1516 0.8332 0.018 Uiso d R 1
H H52 0.5322 0.0250 0.7829 0.018 Uiso d R 1
O O6W 0.12111(17) 0.88340(16) 0.93030(13) 0.0123(2) Uani d . 1
H H61 0.0865 0.8535 0.9850 0.018 Uiso d R 1
H H62 0.0439 0.8644 0.8729 0.018 Uiso d R 1
C C5 0.3719(2) 0.7876(2) 0.52214(17) 0.0083(3) Uani d . 1
C C4 0.2811(2) 0.9241(2) 0.52772(17) 0.0082(3) Uani d . 1
H H4A 0.2369 0.9121 0.4323 0.010 Uiso calc R 1
H H4B 0.3676 1.0371 0.5759 0.010 Uiso calc R 1
C C3 0.1259(2) 0.9098(2) 0.60438(17) 0.0089(3) Uani d . 1
H H3A 0.1695 0.9195 0.6992 0.011 Uiso calc R 1
H H3B 0.0732 1.0033 0.6120 0.011 Uiso calc R 1
C C2 0.9857(2) 0.7403(2) 0.52639(18) 0.0125(3) Uani d . 1
H H2A 0.9451 0.7329 0.4317 0.015 Uiso calc R 1
H H2B 1.0423 0.6489 0.5172 0.015 Uiso calc R 1
C C1 0.8255(2) 0.7069(2) 0.59004(17) 0.0089(3) Uani d . 1
Cl Cl1 0.99395(5) 0.27253(5) 0.84452(4) 0.01088(8) Uani d . 1
Ce Ce1 0.474519(13) 0.428248(12) 0.289380(10) 0.00656(3) Uani d . 1

loop_
_atom_site_aniso_label
_atom_site_aniso_U_11
_atom_site_aniso_U_22
_atom_site_aniso_U_33
_atom_site_aniso_U_12
_atom_site_aniso_U_13
_atom_site_aniso_U_23
O1 0.0069(6) 0.0104(6) 0.0091(6) -0.0001(5) 0.0006(5) 0.0018(5)
O2 0.0134(6) 0.0108(6) 0.0084(6) 0.0055(5) 0.0028(5) 0.0019(5)
O3 0.0090(6) 0.0140(6) 0.0084(6) -0.0005(5) 0.0014(5) 0.0027(5)
O4 0.0115(6) 0.0096(6) 0.0092(6) 0.0041(5) 0.0013(5) 0.0038(5)
O1W 0.0132(6) 0.0099(6) 0.0251(7) 0.0053(5) 0.0114(6) 0.0074(5)
O2W 0.0110(6) 0.0165(6) 0.0227(7) 0.0061(5) 0.0075(5) 0.0142(6)
O3W 0.0184(7) 0.0127(6) 0.0120(6) 0.0071(5) -0.0048(5) 0.0002(5)
O4W 0.0138(6) 0.0116(6) 0.0094(6) 0.0003(5) 0.0041(5) 0.0008(5)
O5W 0.0107(6) 0.0098(6) 0.0135(6) 0.0023(5) 0.0023(5) 0.0031(5)
O6W 0.0104(6) 0.0156(6) 0.0106(6) 0.0026(5) 0.0005(5) 0.0057(5)
C5 0.0056(7) 0.0087(7) 0.0104(7) 0.0002(6) 0.0024(6) 0.0043(6)
C4 0.0078(8) 0.0078(7) 0.0092(7) 0.0022(6) 0.0024(6) 0.0035(6)
C3 0.0112(8) 0.0093(8) 0.0080(7) 0.0045(6) 0.0050(6) 0.0036(6)
C2 0.0107(8) 0.0110(8) 0.0120(8) -0.0003(7) 0.0038(7) 0.0016(6)
C1 0.0091(8) 0.0074(7) 0.0109(8) 0.0023(6) 0.0018(6) 0.0046(6)
Cl1 0.00973(19) 0.01243(19) 0.01020(18) 0.00304(15) 0.00198(15) 0.00410(15)
Ce1 0.00636(5) 0.00653(4) 0.00644(4) 0.00161(3) 0.00126(3) 0.00223(3)

loop_
_atom_type_symbol
_atom_type_description
_atom_type_scat_dispersion_real
_atom_type_scat_dispersion_imag
_atom_type_scat_source
C C 0.0033 0.0016 'International Tables Vol C Tables 4.2.6.8 and 6.1.1.4'
H H 0.0000 0.0000 'International Tables Vol C Tables 4.2.6.8 and 6.1.1.4'
O O 0.0106 0.0060 'International Tables Vol C Tables 4.2.6.8 and 6.1.1.4'
Cl Cl 0.1484 0.1585 'International Tables Vol C Tables 4.2.6.8 and 6.1.1.4'
Ce Ce -0.2486 2.6331 'International Tables Vol C Tables 4.2.6.8 and 6.1.1.4'

loop_
_geom_angle_atom_site_label_1
_geom_angle_atom_site_label_2
_geom_angle_atom_site_label_3
_geom_angle_site_symmetry_1
_geom_angle_site_symmetry_3
_geom_angle
_geom_angle_publ_flag
C1 O1 Ce1 . . 156.05(11) ?
C1 O1 Ce1 . 2_666 94.85(10) ?
Ce1 O1 Ce1 . 2_666 108.33(6) ?
C5 O2 Ce1 . . 142.98(11) ?
C1 O3 Ce1 2_666 . 94.48(10) ?
C5 O4 Ce1 2_666 . 133.80(11) ?
Ce1 O1W H11 . . 128.8 ?
Ce1 O1W H12 . . 124.9 ?
H11 O1W H12 . . 105.3 ?
Ce1 O2W H21 . . 109.5 ?
Ce1 O2W H22 . . 132.2 ?
H21 O2W H22 . . 110.8 ?
Ce1 O3W H31 . . 134.9 ?
Ce1 O3W H32 . . 120.1 ?
H31 O3W H32 . . 105.0 ?
Ce1 O4W H41 . . 122.6 ?
Ce1 O4W H42 . . 131.5 ?
H41 O4W H42 . . 105.9 ?
H51 O5W H52 . . 108.3 ?
H61 O6W H62 . . 108.9 ?
C5 C4 H4A . . 109.5 ?
C3 C4 H4A . . 109.5 ?
C5 C4 H4B . . 109.5 ?
C3 C4 H4B . . 109.5 ?
H4A C4 H4B . . 108.1 ?
C2 C3 H3A 1_455 . 109.6 ?
C4 C3 H3A . . 109.6 ?
C2 C3 H3B 1_455 . 109.6 ?
C4 C3 H3B . . 109.6 ?
H3A C3 H3B . . 108.1 ?
C1 C2 H2A . . 108.2 ?
C3 C2 H2A 1_655 . 108.2 ?
C1 C2 H2B . . 108.2 ?
C3 C2 H2B 1_655 . 108.2 ?
H2A C2 H2B . . 107.3 ?
O1 Ce1 O3W . . 137.71(5) ?
O4 Ce1 O3W . . 142.53(4) ?
O2 Ce1 O3W . . 65.61(5) ?
O1 Ce1 O4W . . 147.98(4) ?
O4 Ce1 O4W . . 80.12(6) ?
O2 Ce1 O4W . . 137.96(5) ?
O3W Ce1 O4W . . 72.40(5) ?
O1 Ce1 O2W . . 84.69(5) ?
O4 Ce1 O2W . . 138.56(5) ?
O2 Ce1 O2W . . 70.05(6) ?
O3W Ce1 O2W . . 72.26(5) ?
O4W Ce1 O2W . . 99.48(6) ?
O1 Ce1 O1W . . 81.73(6) ?
O4 Ce1 O1W . . 73.83(4) ?
O2 Ce1 O1W . . 131.93(4) ?
O3W Ce1 O1W . . 118.49(6) ?
O4W Ce1 O1W . . 71.07(5) ?
O2W Ce1 O1W . . 67.18(5) ?
O3W Ce1 O1 . 2_666 100.89(6) ?
O4W Ce1 O1 . 2_666 120.38(5) ?
O2W Ce1 O1 . 2_666 135.90(4) ?
O1W Ce1 O1 . 2_666 140.28(4) ?
O3W Ce1 O3 . . 71.99(6) ?
O4W Ce1 O3 . . 73.26(5) ?
O2W Ce1 O3 . . 144.03(4) ?
O1W Ce1 O3 . . 136.38(5) ?
O1 Ce1 O3 2_666 . 49.75(4) yes
O3W Ce1 C1 . 2_666 84.13(6) ?
O4W Ce1 C1 . 2_666 97.39(5) ?
O2W Ce1 C1 . 2_666 145.03(4) ?
O1W Ce1 C1 . 2_666 147.73(5) ?
O3W Ce1 Ce1 . 2_666 124.24(4) ?
O4W Ce1 Ce1 . 2_666 145.94(3) ?
O2W Ce1 Ce1 . 2_666 113.60(4) ?
O1W Ce1 Ce1 . 2_666 113.72(4) ?

loop_
_geom_bond_atom_site_label_1
_geom_bond_atom_site_label_2
_geom_bond_site_symmetry_2
_geom_bond_distance
_geom_bond_publ_flag
O1 C1 . 1.284(2) ?
O1 Ce1 . 2.4572(15) yes
O1 Ce1 2_666 2.6061(16) yes
O2 C5 . 1.258(2) ?
O2 Ce1 . 2.4945(16) yes
O3 C1 2_666 1.259(2) ?
O3 Ce1 . 2.6273(18) yes
O4 C5 2_666 1.282(2) ?
O4 Ce1 . 2.4910(16) yes
O1W Ce1 . 2.5687(18) yes
O1W H11 . 0.7803 ?
O1W H12 . 0.7779 ?
O2W Ce1 . 2.5314(16) yes
O2W H21 . 0.8400 ?
O2W H22 . 0.7346 ?
O3W Ce1 . 2.5198(16) yes
O3W H31 . 0.8051 ?
O3W H32 . 0.8078 ?
O4W Ce1 . 2.5246(15) yes
O4W H41 . 0.7647 ?
O4W H42 . 0.8714 ?
O5W H51 . 0.7736 ?
O5W H52 . 0.7925 ?
O6W H61 . 0.7604 ?
O6W H62 . 0.7601 ?
C4 H4A . 0.9900 ?
C4 H4B . 0.9900 ?
C3 H3A . 0.9900 ?
C3 H3B . 0.9900 ?
C2 H2A . 0.9900 ?
C2 H2B . 0.9900 ?

loop_
_geom_hbond_atom_site_label_D
_geom_hbond_atom_site_label_H
_geom_hbond_atom_site_label_A
_geom_hbond_site_symmetry_A
_geom_hbond_distance_DH
_geom_hbond_distance_HA
_geom_hbond_distance_DA
_geom_hbond_angle_DHA
_geom_hbond_publ_flag
O1W H11 O6W 2_666 0.78 2.02 2.797(3) 173 yes
O1W H12 Cl1 2_766 0.78 2.55 3.321(3) 169 yes
O2W H21 O5W 2_666 0.84 2.13 2.795(3) 135 yes
O2W H22 Cl1 2_766 0.74 2.46 3.179(2) 167 yes
O3W H31 Cl1 1_454 0.81 2.33 3.125(2) 172 yes
O3W H32 Cl1 2_666 0.81 2.46 3.207(3) 155 yes
O4W H41 O5W 1_554 0.77 2.03 2.783(3) 167 yes
O4W H42 O6W 1_544 0.87 1.93 2.801(3) 175 yes
O5W H51 Cl1 . 0.77 2.52 3.296(3) 176 yes
O5W H52 O4 2_656 0.79 2.01 2.801(3) 175 yes
O6W H61 Cl1 2_667 0.76 2.48 3.229(2) 171 yes
O6W H62 O3 2_566 0.76 2.04 2.788(3) 171 yes

loop_
_geom_torsion_atom_site_label_1
_geom_torsion_atom_site_label_2
_geom_torsion_atom_site_label_3
_geom_torsion_atom_site_label_4
_geom_torsion_site_symmetry_1
_geom_torsion_site_symmetry_4
_geom_torsion
_geom_torsion_publ_flag
Ce1 O2 C5 O4 . 2_666 0.0(3) ?
Ce1 O2 C5 C4 . . -179.16(12) yes
O2 C5 C4 C3 . . 118.84(17) ?
O4 C5 C4 C3 2_666 . -60.4(2) ?
C5 C4 C3 C2 . 1_455 -62.67(18) yes
Ce1 O1 C1 O3 . 2_666 155.20(19) ?
Ce1 O1 C1 O3 2_666 2_666 -10.37(16) ?
Ce1 O1 C1 C2 . . -28.0(4) ?
Ce1 O1 C1 C2 2_666 . 166.40(13) ?
Ce1 O1 C1 Ce1 . 2_666 165.6(3) ?
C3 C2 C1 O3 1_655 2_666 -25.0(2) ?
C3 C2 C1 O1 1_655 . 158.32(15) ?
C3 C2 C1 Ce1 1_655 2_666 -127.5(5) ?
C1 O1 Ce1 O4 . . 120.3(3) ?
Ce1 O1 Ce1 O4 2_666 . -74.83(5) yes
C1 O1 Ce1 O2 . . -93.3(3) ?
Ce1 O1 Ce1 O2 2_666 . 71.50(6) yes
